data_7239323
loop_
_publ_author_name
'Li, Bo'
'Yue, Zhizhou'
'Xiang, Haoyue'
'Lv, Linlin'
'Song, Shanshan'
'Miao, Zehong'
'Yang, Chunhao'

_publ_section_title
;
 Catalyst-free synthesis of benzofuran-fused pyrido[4,3-d]pyrimidines from
 2-(2-hydroxyaryl)acetonitrile and 4,6-dichloropyrimidine-5-carbaldehyde
 through domino condensation reactions
;
_journal_issue 1
_journal_name_full 'RSC Adv.'
_journal_page_first 358
_journal_paper_doi 10.1039/C3RA44828B
_journal_volume 4
_journal_year 2014
_chemical_formula_sum 'C46 H34 N8 O8'
_chemical_formula_weight 826.81
_space_group_IT_number 2
_space_group_name_Hall '-P 1'
_space_group_name_H-M_alt 'P -1'
_atom_sites_solution_hydrogens geom
_atom_sites_solution_primary direct
_atom_sites_solution_secondary difmap
_audit_creation_method SHELXL-97
_cell_angle_alpha 78.70(3)
_cell_angle_beta 90.00
_cell_angle_gamma 90.00
_cell_formula_units_Z 2
_cell_length_a 3.8285(15)
_cell_length_b 21.348(8)
_cell_length_c 22.566(10)
_cell_measurement_temperature 296(2)
_cell_volume 1808.6(13)
_computing_structure_refinement 'SHELXL-97 (Sheldrick, 2008)'
_computing_structure_solution 'SHELXS-97 (Sheldrick, 2008)'
_diffrn_ambient_temperature 296(2)
_diffrn_measured_fraction_theta_full 0.973
_diffrn_measured_fraction_theta_max 0.973
_diffrn_radiation_monochromator graphite
_diffrn_radiation_source 'fine-focus sealed tube'
_diffrn_radiation_type MoK\a
_diffrn_radiation_wavelength 0.71073
_diffrn_reflns_av_R_equivalents 0.3143
_diffrn_reflns_av_sigmaI/netI 0.5748
_diffrn_reflns_limit_h_max 4
_diffrn_reflns_limit_h_min -4
_diffrn_reflns_limit_k_max 25
_diffrn_reflns_limit_k_min -25
_diffrn_reflns_limit_l_max 26
_diffrn_reflns_limit_l_min -26
_diffrn_reflns_number 14771
_diffrn_reflns_theta_full 25.00
_diffrn_reflns_theta_max 25.00
_diffrn_reflns_theta_min 0.92
_exptl_absorpt_coefficient_mu 0.107
_exptl_absorpt_correction_T_max 0.9984
_exptl_absorpt_correction_T_min 0.9738
_exptl_crystal_density_diffrn 1.518
_exptl_crystal_density_method 'not measured'
_exptl_crystal_F_000 860
_exptl_crystal_size_max 0.25
_exptl_crystal_size_mid 0.02
_exptl_crystal_size_min 0.02
_refine_diff_density_max 0.200
_refine_diff_density_min -0.207
_refine_diff_density_rms 0.050
_refine_ls_extinction_coef 0.0037(4)
_refine_ls_extinction_expression Fc^*^=kFc[1+0.001xFc^2^\l^3^/sin(2\q)]^-1/4^
_refine_ls_extinction_method SHELXL
_refine_ls_goodness_of_fit_ref 0.759
_refine_ls_hydrogen_treatment mixed
_refine_ls_matrix_type full
_refine_ls_number_parameters 564
_refine_ls_number_reflns 6239
_refine_ls_number_restraints 0
_refine_ls_restrained_S_all 0.759
_refine_ls_R_factor_all 0.3507
_refine_ls_R_factor_gt 0.0735
_refine_ls_shift/su_max 0.001
_refine_ls_shift/su_mean 0.000
_refine_ls_structure_factor_coef Fsqd
_refine_ls_weighting_details 'calc w=1/[\s^2^(Fo^2^)+(0.0000P)^2^+0.0000P] where P=(Fo^2^+2Fc^2^)/3'
_refine_ls_weighting_scheme calc
_refine_ls_wR_factor_gt 0.0720
_refine_ls_wR_factor_ref 0.1323
_reflns_number_gt 1246
_reflns_number_total 6239
_reflns_threshold_expression >2sigma(I)
_cod_data_source_file c3ra44828b.txt
_cod_data_source_block 2013184_0ma
_cod_original_cell_volume 1808.7(12)
_cod_database_code 7239323

loop_
_symmetry_equiv_pos_as_xyz
'x, y, z'
'-x, -y, -z'

loop_
_atom_site_label
_atom_site_type_symbol
_atom_site_fract_x
_atom_site_fract_y
_atom_site_fract_z
_atom_site_U_iso_or_equiv
_atom_site_adp_type
_atom_site_occupancy
_atom_site_symmetry_multiplicity
_atom_site_calc_flag
_atom_site_refinement_flags
O1' O 0.8929(18) 0.6386(4) 1.1516(3) 0.060(2) Uani 1 1 d .
O4' O 1.2157(16) 0.9480(3) 0.5911(3) 0.052(2) Uani 1 1 d .
O2' O 1.0211(15) 0.7205(3) 1.0298(3) 0.0424(19) Uani 1 1 d .
O3' O 1.2273(16) 0.9951(3) 0.6977(3) 0.0424(18) Uani 1 1 d .
O4 O 0.7223(17) 0.5514(3) 0.9096(3) 0.055(2) Uani 1 1 d .
O1 O 0.3968(18) 0.8607(4) 0.3491(3) 0.057(2) Uani 1 1 d .
O2 O 0.5209(15) 0.7794(3) 0.4706(3) 0.0416(18) Uani 1 1 d .
O3 O 0.7213(16) 0.5049(3) 0.8018(3) 0.0468(19) Uani 1 1 d .
N1' N 1.1602(19) 0.7696(4) 0.9306(4) 0.038(2) Uani 1 1 d .
N2' N 0.7612(19) 0.9384(4) 0.9755(4) 0.043(2) Uani 1 1 d .
N3' N 0.908(2) 0.9948(4) 0.8740(4) 0.044(2) Uani 1 1 d .
N4' N 1.2497(19) 1.0579(4) 0.7667(4) 0.056(3) Uani 1 1 d .
H4'1 H 1.3251 1.0871 0.7377 0.067 Uiso 1 1 calc R
H4'2 H 1.2242 1.0661 0.8023 0.067 Uiso 1 1 calc R
N1 N 0.6574(19) 0.7304(4) 0.5694(4) 0.041(2) Uani 1 1 d .
N2 N 0.2588(19) 0.5607(4) 0.5252(4) 0.038(2) Uani 1 1 d .
N3 N 0.401(2) 0.5053(4) 0.6254(4) 0.046(2) Uani 1 1 d .
N4 N 0.750(2) 0.4406(4) 0.7330(4) 0.060(3) Uani 1 1 d .
H4A H 0.8189 0.4113 0.7624 0.072 Uiso 1 1 calc R
H4B H 0.7292 0.4324 0.6974 0.072 Uiso 1 1 calc R
C23' C 0.784(3) 0.6000(6) 1.1099(5) 0.068(4) Uani 1 1 d .
H17 H 0.5776 0.6182 1.0891 0.102 Uiso 1 1 calc R
H3 H 0.7335 0.5576 1.1315 0.102 Uiso 1 1 calc R
H1 H 0.9666 0.5984 1.0812 0.102 Uiso 1 1 calc R
C17' C 0.817(3) 0.7025(6) 1.1342(5) 0.044(3) Uani 1 1 d .
C16' C 0.869(2) 0.7403(5) 1.0797(4) 0.039(3) Uani 1 1 d .
C21' C 0.793(2) 0.8056(5) 1.0646(5) 0.032(3) Uani 1 1 d .
C13' C 0.885(2) 0.8270(5) 1.0020(4) 0.033(3) Uani 1 1 d .
C14' C 0.869(2) 0.8840(5) 0.9589(4) 0.036(3) Uani 1 1 d .
C10' C 0.992(2) 0.8812(5) 0.9008(4) 0.029(2) Uani 1 1 d .
C9' C 0.978(2) 0.9388(5) 0.8567(4) 0.037(3) Uani 1 1 d .
C7' C 1.045(2) 0.9450(5) 0.7938(4) 0.030(2) Uani 1 1 d .
C6' C 0.994(2) 0.9006(4) 0.7527(4) 0.030(2) Uani 1 1 d .
C1' C 1.109(2) 0.9327(5) 0.6965(5) 0.031(3) Uani 1 1 d .
C2' C 1.100(2) 0.9102(5) 0.6429(5) 0.036(3) Uani 1 1 d .
C22' C 1.208(3) 0.9215(6) 0.5365(5) 0.072(4) Uani 1 1 d .
H4 H 1.3789 0.8881 0.5396 0.108 Uiso 1 1 calc R
H5 H 1.2612 0.9545 0.5022 0.108 Uiso 1 1 calc R
H2 H 0.9805 0.9045 0.5317 0.108 Uiso 1 1 calc R
C12' C 1.021(2) 0.7739(5) 0.9832(5) 0.035(3) Uani 1 1 d .
C11' C 1.143(2) 0.8249(5) 0.8891(4) 0.037(3) Uani 1 1 d .
H16 H 1.2360 0.8255 0.8509 0.044 Uiso 1 1 calc R
C15' C 0.797(2) 0.9897(5) 0.9322(5) 0.049(3) Uani 1 1 d .
H12 H 0.7371 1.0281 0.9432 0.059 Uiso 1 1 calc R
C5' C 0.850(2) 0.8403(4) 0.7557(4) 0.037(3) Uani 1 1 d .
H11 H 0.7649 0.8170 0.7919 0.045 Uiso 1 1 calc R
C4' C 0.837(2) 0.8161(5) 0.7042(5) 0.043(3) Uani 1 1 d .
H10 H 0.7424 0.7755 0.7066 0.051 Uiso 1 1 calc R
C3' C 0.957(2) 0.8484(5) 0.6482(5) 0.042(3) Uani 1 1 d .
H9 H 0.9431 0.8294 0.6145 0.050 Uiso 1 1 calc R
C8' C 1.171(2) 0.9994(5) 0.7564(5) 0.039(3) Uani 1 1 d .
C20' C 0.646(2) 0.8344(5) 1.1094(5) 0.046(3) Uani 1 1 d .
H15 H 0.5895 0.8776 1.1012 0.055 Uiso 1 1 calc R
C19' C 0.587(2) 0.7977(5) 1.1654(4) 0.047(3) Uani 1 1 d .
H14 H 0.4917 0.8165 1.1956 0.056 Uiso 1 1 calc R
C18' C 0.669(3) 0.7315(6) 1.1784(5) 0.058(4) Uani 1 1 d .
H13 H 0.6226 0.7074 1.2166 0.070 Uiso 1 1 calc R
C22 C 0.712(3) 0.5789(6) 0.9626(5) 0.070(4) Uani 1 1 d .
H22 H 0.8482 0.6174 0.9560 0.105 Uiso 1 1 calc R
H21 H 0.8064 0.5490 0.9962 0.105 Uiso 1 1 calc R
H18 H 0.4747 0.5886 0.9711 0.105 Uiso 1 1 calc R
C2 C 0.599(2) 0.5892(5) 0.8568(5) 0.035(3) Uani 1 1 d .
C1 C 0.606(2) 0.5677(5) 0.8043(5) 0.040(3) Uani 1 1 d .
C6 C 0.498(3) 0.5986(4) 0.7478(5) 0.038(3) Uani 1 1 d .
C7 C 0.548(2) 0.5557(4) 0.7061(4) 0.029(2) Uani 1 1 d .
C9 C 0.482(2) 0.5603(5) 0.6438(4) 0.040(3) Uani 1 1 d .
C10 C 0.494(2) 0.6182(5) 0.6000(4) 0.033(3) Uani 1 1 d .
C14 C 0.370(2) 0.6159(5) 0.5407(5) 0.036(3) Uani 1 1 d .
C13 C 0.385(2) 0.6722(5) 0.4978(4) 0.034(3) Uani 1 1 d .
C21 C 0.293(2) 0.6943(5) 0.4356(5) 0.036(3) Uani 1 1 d .
C16 C 0.370(2) 0.7585(5) 0.4213(5) 0.043(3) Uani 1 1 d .
C17 C 0.309(3) 0.7973(5) 0.3655(5) 0.044(3) Uani 1 1 d .
C23 C 0.279(3) 0.9003(5) 0.3899(5) 0.066(4) Uani 1 1 d .
H20 H 0.0308 0.8959 0.3952 0.098 Uiso 1 1 calc R
H19 H 0.3348 0.9441 0.3734 0.098 Uiso 1 1 calc R
H34 H 0.3929 0.8874 0.4282 0.098 Uiso 1 1 calc R
C12 C 0.520(2) 0.7250(5) 0.5162(4) 0.036(3) Uani 1 1 d .
C11 C 0.642(2) 0.6761(5) 0.6104(5) 0.044(3) Uani 1 1 d .
H33 H 0.7341 0.6762 0.6485 0.053 Uiso 1 1 calc R
C15 C 0.299(2) 0.5096(5) 0.5674(5) 0.048(3) Uani 1 1 d .
H29 H 0.2510 0.4710 0.5558 0.057 Uiso 1 1 calc R
C8 C 0.675(2) 0.4997(5) 0.7429(5) 0.041(3) Uani 1 1 d .
C5 C 0.351(2) 0.6599(5) 0.7438(5) 0.044(3) Uani 1 1 d .
H25 H 0.2672 0.6829 0.7072 0.052 Uiso 1 1 calc R
C4 C 0.335(2) 0.6845(5) 0.7959(4) 0.040(3) Uani 1 1 d .
H24 H 0.2384 0.7249 0.7940 0.048 Uiso 1 1 calc R
C3 C 0.460(2) 0.6508(5) 0.8521(4) 0.044(3) Uani 1 1 d .
H23 H 0.4510 0.6695 0.8860 0.053 Uiso 1 1 calc R
C20 C 0.147(2) 0.6649(5) 0.3909(5) 0.043(3) Uani 1 1 d .
H32 H 0.0892 0.6218 0.3987 0.051 Uiso 1 1 calc R
C19 C 0.091(2) 0.7040(6) 0.3334(5) 0.053(3) Uani 1 1 d .
H31 H -0.0014 0.6857 0.3027 0.063 Uiso 1 1 calc R
C18 C 0.169(3) 0.7684(6) 0.3213(5) 0.056(3) Uani 1 1 d .
H30 H 0.1263 0.7926 0.2830 0.068 Uiso 1 1 calc R

loop_
_atom_site_aniso_label
_atom_site_aniso_U_11
_atom_site_aniso_U_22
_atom_site_aniso_U_33
_atom_site_aniso_U_23
_atom_site_aniso_U_13
_atom_site_aniso_U_12
O1' 0.081(6) 0.050(6) 0.048(5) -0.010(4) -0.011(4) 0.009(5)
O4' 0.072(6) 0.051(5) 0.034(5) -0.009(4) 0.003(4) -0.008(4)
O2' 0.049(5) 0.041(5) 0.035(4) -0.002(4) 0.000(4) 0.006(4)
O3' 0.065(5) 0.031(5) 0.032(4) -0.007(4) -0.002(4) -0.001(4)
O4 0.077(6) 0.062(5) 0.023(4) -0.004(4) -0.010(4) 0.010(4)
O1 0.079(6) 0.050(6) 0.042(5) -0.008(4) 0.001(4) -0.003(5)
O2 0.056(5) 0.036(5) 0.033(4) -0.008(4) -0.005(4) -0.005(4)
O3 0.064(5) 0.042(5) 0.036(5) -0.011(4) -0.009(4) 0.007(4)
N1' 0.047(6) 0.040(6) 0.027(5) -0.006(5) -0.003(5) 0.012(5)
N2' 0.052(6) 0.041(6) 0.037(6) -0.006(5) -0.009(5) 0.000(5)
N3' 0.060(7) 0.045(6) 0.030(5) -0.016(5) -0.003(5) 0.007(5)
N4' 0.084(7) 0.040(6) 0.045(6) -0.010(5) -0.002(5) -0.008(5)
N1 0.043(6) 0.050(6) 0.032(6) -0.016(5) -0.009(5) -0.009(5)
N2 0.044(6) 0.031(6) 0.037(6) -0.001(5) -0.004(5) -0.011(5)
N3 0.061(6) 0.037(6) 0.042(6) -0.016(5) -0.006(5) 0.001(5)
N4 0.107(8) 0.030(6) 0.047(6) -0.017(5) -0.012(5) 0.018(5)
C23' 0.074(9) 0.059(9) 0.072(9) -0.017(8) -0.014(7) 0.005(7)
C17' 0.035(8) 0.047(8) 0.049(8) -0.008(7) 0.009(6) -0.005(6)
C16' 0.044(8) 0.046(8) 0.023(6) 0.003(6) 0.014(6) -0.006(6)
C21' 0.019(6) 0.032(7) 0.047(7) -0.010(6) 0.014(6) -0.006(5)
C13' 0.034(7) 0.033(7) 0.031(6) -0.009(6) 0.003(5) -0.013(6)
C14' 0.046(8) 0.027(7) 0.035(7) -0.007(6) -0.006(6) -0.011(6)
C10' 0.031(7) 0.033(7) 0.024(6) -0.007(5) -0.002(5) -0.004(5)
C9' 0.026(7) 0.046(7) 0.041(7) -0.016(6) 0.001(6) 0.003(6)
C7' 0.024(6) 0.032(7) 0.032(6) -0.002(5) 0.009(5) -0.008(5)
C6' 0.021(6) 0.027(6) 0.040(7) -0.005(6) 0.005(5) -0.002(5)
C1' 0.025(7) 0.029(7) 0.040(7) -0.006(6) 0.011(6) 0.000(5)
C2' 0.025(7) 0.045(8) 0.039(7) -0.011(6) 0.006(6) 0.000(6)
C22' 0.082(9) 0.095(11) 0.043(8) -0.026(8) 0.006(7) -0.011(7)
C12' 0.032(7) 0.034(7) 0.037(7) -0.004(6) -0.007(6) -0.006(6)
C11' 0.034(7) 0.050(8) 0.028(6) -0.011(6) 0.006(5) 0.006(6)
C15' 0.051(8) 0.042(8) 0.060(9) -0.025(7) -0.005(7) 0.009(6)
C5' 0.043(7) 0.036(7) 0.034(7) -0.010(6) -0.007(6) 0.008(5)
C4' 0.030(7) 0.036(7) 0.060(8) -0.006(6) -0.002(6) -0.006(5)
C3' 0.037(7) 0.053(8) 0.039(7) -0.017(6) -0.007(6) -0.007(6)
C8' 0.046(8) 0.038(7) 0.037(7) -0.016(6) -0.005(6) -0.003(6)
C20' 0.042(8) 0.054(8) 0.045(7) -0.018(7) 0.002(6) 0.007(6)
C19' 0.050(8) 0.063(9) 0.030(7) -0.015(6) -0.001(6) 0.014(7)
C18' 0.044(8) 0.083(11) 0.043(8) 0.001(8) -0.013(6) -0.002(7)
C22 0.073(9) 0.108(11) 0.031(7) -0.016(8) -0.007(6) 0.010(7)
C2 0.030(7) 0.031(7) 0.046(7) -0.011(6) 0.008(6) -0.003(5)
C1 0.047(8) 0.031(7) 0.044(7) -0.012(6) -0.002(6) 0.005(6)
C6 0.044(7) 0.025(6) 0.043(7) -0.004(6) -0.006(6) -0.002(6)
C7 0.027(6) 0.024(6) 0.033(6) 0.001(5) 0.006(5) -0.012(5)
C9 0.048(8) 0.033(7) 0.040(7) -0.014(6) -0.008(6) 0.005(6)
C10 0.032(7) 0.035(7) 0.032(6) -0.009(6) -0.006(5) -0.005(5)
C14 0.032(7) 0.036(7) 0.037(7) -0.001(6) 0.009(6) -0.013(6)
C13 0.038(7) 0.038(7) 0.029(6) -0.011(6) 0.001(5) -0.008(6)
C21 0.034(7) 0.036(7) 0.039(7) -0.007(6) -0.003(6) -0.001(6)
C16 0.038(7) 0.055(9) 0.035(7) -0.009(7) -0.005(6) 0.002(6)
C17 0.052(8) 0.047(8) 0.035(7) -0.008(7) 0.006(6) 0.002(6)
C23 0.077(9) 0.054(8) 0.066(9) -0.013(7) -0.001(7) 0.013(7)
C12 0.030(7) 0.037(7) 0.038(7) 0.002(6) -0.005(6) -0.002(6)
C11 0.041(7) 0.057(9) 0.036(7) -0.014(7) 0.000(6) 0.005(6)
C15 0.056(8) 0.046(8) 0.044(8) -0.019(7) 0.001(6) -0.005(6)
C8 0.052(8) 0.034(7) 0.039(7) -0.012(6) 0.005(6) -0.006(6)
C5 0.037(7) 0.057(8) 0.039(7) -0.015(6) -0.002(6) 0.000(6)
C4 0.042(7) 0.043(7) 0.038(7) -0.016(6) -0.004(6) 0.008(6)
C3 0.042(7) 0.058(8) 0.033(7) -0.012(6) 0.002(6) -0.013(6)
C20 0.040(7) 0.042(7) 0.044(7) -0.003(6) 0.001(6) -0.007(6)
C19 0.045(7) 0.075(9) 0.038(7) -0.007(7) -0.020(6) -0.004(7)
C18 0.062(9) 0.068(10) 0.036(8) -0.004(7) -0.001(6) 0.011(7)

loop_
_atom_type_symbol
_atom_type_description
_atom_type_scat_dispersion_real
_atom_type_scat_dispersion_imag
_atom_type_scat_source
C C 0.0033 0.0016 'International Tables Vol C Tables 4.2.6.8 and 6.1.1.4'
H H 0.0000 0.0000 'International Tables Vol C Tables 4.2.6.8 and 6.1.1.4'
N N 0.0061 0.0033 'International Tables Vol C Tables 4.2.6.8 and 6.1.1.4'
O O 0.0106 0.0060 'International Tables Vol C Tables 4.2.6.8 and 6.1.1.4'

loop_
_geom_angle_atom_site_label_1
_geom_angle_atom_site_label_2
_geom_angle_atom_site_label_3
_geom_angle
C17' O1' C23' 114.7(8)
C2' O4' C22' 117.3(8)
C12' O2' C16' 106.0(7)
C8' O3' C1' 102.3(8)
C2 O4 C22 116.4(8)
C17 O1 C23 115.0(8)
C12 O2 C16 103.6(7)
C8 O3 C1 104.8(7)
C12' N1' C11' 113.5(8)
C15' N2' C14' 113.3(9)
C9' N3' C15' 115.4(9)
C8' N4' H4'1 120.0
C8' N4' H4'2 120.0
H4'1 N4' H4'2 120.0
C11 N1 C12 112.9(9)
C15 N2 C14 114.6(9)
C15 N3 C9 117.6(9)
C8 N4 H4A 120.0
C8 N4 H4B 120.0
H4A N4 H4B 120.0
O1' C23' H17 109.5
O1' C23' H3 109.5
H17 C23' H3 109.5
O1' C23' H1 109.5
H17 C23' H1 109.5
H3 C23' H1 109.5
C16' C17' O1' 127.8(10)
C16' C17' C18' 116.2(11)
O1' C17' C18' 116.0(10)
C17' C16' C21' 125.6(10)
C17' C16' O2' 124.9(10)
C21' C16' O2' 109.4(9)
C16' C21' C20' 117.7(10)
C16' C21' C13' 107.4(9)
C20' C21' C13' 134.9(10)
C12' C13' C14' 117.0(9)
C12' C13' C21' 105.6(9)
C14' C13' C21' 137.3(10)
N2' C14' C13' 119.8(9)
N2' C14' C10' 123.7(9)
C13' C14' C10' 116.4(9)
C14' C10' C11' 120.4(9)
C14' C10' C9' 116.9(9)
C11' C10' C9' 122.5(9)
N3' C9' C10' 119.7(9)
N3' C9' C7' 114.0(9)
C10' C9' C7' 126.2(9)
C8' C7' C9' 125.1(10)
C8' C7' C6' 103.3(8)
C9' C7' C6' 131.6(9)
C1' C6' C5' 117.2(9)
C1' C6' C7' 105.8(8)
C5' C6' C7' 136.9(10)
C2' C1' C6' 126.4(10)
C2' C1' O3' 121.1(9)
C6' C1' O3' 112.4(9)
O4' C2' C1' 119.5(10)
O4' C2' C3' 125.9(10)
C1' C2' C3' 114.6(10)
O4' C22' H4 109.5
O4' C22' H5 109.5
H4 C22' H5 109.5
O4' C22' H2 109.5
H4 C22' H2 109.5
H5 C22' H2 109.5
N1' C12' C13' 129.0(9)
N1' C12' O2' 119.3(9)
C13' C12' O2' 111.5(8)
N1' C11' C10' 123.4(8)
N1' C11' H16 118.3
C10' C11' H16 118.3
N2' C15' N3' 129.9(10)
N2' C15' H12 115.0
N3' C15' H12 115.0
C4' C5' C6' 118.4(10)
C4' C5' H11 120.8
C6' C5' H11 120.8
C5' C4' C3' 124.0(10)
C5' C4' H10 118.0
C3' C4' H10 118.0
C4' C3' C2' 119.4(10)
C4' C3' H9 120.3
C2' C3' H9 120.3
N4' C8' O3' 112.0(10)
N4' C8' C7' 131.9(10)
O3' C8' C7' 116.1(9)
C19' C20' C21' 118.7(10)
C19' C20' H15 120.7
C21' C20' H15 120.7
C20' C19' C18' 121.4(10)
C20' C19' H14 119.3
C18' C19' H14 119.3
C17' C18' C19' 120.4(11)
C17' C18' H13 119.8
C19' C18' H13 119.8
O4 C22 H22 109.5
O4 C22 H21 109.5
H22 C22 H21 109.5
O4 C22 H18 109.5
H22 C22 H18 109.5
H21 C22 H18 109.5
C1 C2 O4 120.4(9)
C1 C2 C3 114.5(10)
O4 C2 C3 125.0(9)
C2 C1 C6 128.4(10)
C2 C1 O3 121.7(9)
C6 C1 O3 109.8(9)
C1 C6 C5 116.6(10)
C1 C6 C7 108.2(8)
C5 C6 C7 135.0(9)
C8 C7 C9 122.3(9)
C8 C7 C6 103.7(9)
C9 C7 C6 133.9(9)
N3 C9 C7 116.8(9)
N3 C9 C10 118.8(9)
C7 C9 C10 124.5(9)
C11 C10 C9 124.4(9)
C11 C10 C14 118.5(9)
C9 C10 C14 117.0(9)
N2 C14 C13 120.5(10)
N2 C14 C10 122.4(9)
C13 C14 C10 117.0(10)
C12 C13 C14 117.0(9)
C12 C13 C21 104.8(9)
C14 C13 C21 138.2(10)
C16 C21 C20 118.8(10)
C16 C21 C13 107.4(10)
C20 C21 C13 133.9(10)
C21 C16 C17 124.6(11)
C21 C16 O2 111.1(9)
C17 C16 O2 124.4(10)
O1 C17 C18 117.1(10)
O1 C17 C16 125.9(11)
C18 C17 C16 116.8(11)
O1 C23 H20 109.5
O1 C23 H19 109.5
H20 C23 H19 109.5
O1 C23 H34 109.5
H20 C23 H34 109.5
H19 C23 H34 109.5
N1 C12 C13 129.7(10)
N1 C12 O2 117.1(9)
C13 C12 O2 113.1(9)
N1 C11 C10 124.8(9)
N1 C11 H33 117.6
C10 C11 H33 117.6
N2 C15 N3 128.9(10)
N2 C15 H29 115.6
N3 C15 H29 115.6
N4 C8 O3 112.8(9)
N4 C8 C7 133.7(10)
O3 C8 C7 113.4(9)
C4 C5 C6 117.8(10)
C4 C5 H25 121.1
C6 C5 H25 121.1
C5 C4 C3 122.5(9)
C5 C4 H24 118.8
C3 C4 H24 118.8
C2 C3 C4 120.1(10)
C2 C3 H23 119.9
C4 C3 H23 119.9
C21 C20 C19 116.9(10)
C21 C20 H32 121.5
C19 C20 H32 121.5
C18 C19 C20 122.3(11)
C18 C19 H31 118.9
C20 C19 H31 118.9
C17 C18 C19 120.7(10)
C17 C18 H30 119.7
C19 C18 H30 119.7

loop_
_geom_bond_atom_site_label_1
_geom_bond_atom_site_label_2
_geom_bond_distance
O1' C17' 1.374(11)
O1' C23' 1.428(12)
O4' C2' 1.360(10)
O4' C22' 1.452(11)
O2' C12' 1.389(10)
O2' C16' 1.405(10)
O3' C8' 1.361(11)
O3' C1' 1.412(10)
O4 C2 1.384(11)
O4 C22 1.431(11)
O1 C17 1.372(11)
O1 C23 1.440(11)
O2 C12 1.393(10)
O2 C16 1.402(11)
O3 C8 1.368(11)
O3 C1 1.424(10)
N1' C12' 1.321(11)
N1' C11' 1.356(10)
N2' C15' 1.324(12)
N2' C14' 1.353(11)
N3' C9' 1.356(11)
N3' C15' 1.365(12)
N4' C8' 1.350(12)
N4' H4'1 0.8600
N4' H4'2 0.8600
N1 C11 1.334(11)
N1 C12 1.337(11)
N2 C15 1.309(11)
N2 C14 1.360(12)
N3 C15 1.352(12)
N3 C9 1.356(11)
N4 C8 1.353(11)
N4 H4A 0.8600
N4 H4B 0.8600
C23' H17 0.9600
C23' H3 0.9600
C23' H1 0.9600
C17' C16' 1.349(13)
C17' C18' 1.393(13)
C16' C21' 1.398(12)
C21' C20' 1.400(12)
C21' C13' 1.440(12)
C13' C12' 1.388(11)
C13' C14' 1.401(12)
C14' C10' 1.406(11)
C10' C11' 1.406(11)
C10' C9' 1.422(11)
C9' C7' 1.423(12)
C7' C8' 1.383(12)
C7' C6' 1.463(12)
C6' C1' 1.390(11)
C6' C5' 1.390(12)
C1' C2' 1.385(13)
C2' C3' 1.412(12)
C22' H4 0.9600
C22' H5 0.9600
C22' H2 0.9600
C11' H16 0.9300
C15' H12 0.9300
C5' C4' 1.361(12)
C5' H11 0.9300
C4' C3' 1.394(12)
C4' H10 0.9300
C3' H9 0.9300
C20' C19' 1.370(12)
C20' H15 0.9300
C19' C18' 1.421(13)
C19' H14 0.9300
C18' H13 0.9300
C22 H22 0.9600
C22 H21 0.9600
C22 H18 0.9600
C2 C1 1.352(13)
C2 C3 1.402(11)
C1 C6 1.378(12)
C6 C5 1.411(11)
C6 C7 1.448(12)
C7 C8 1.402(12)
C7 C9 1.414(12)
C9 C10 1.424(12)
C10 C11 1.420(13)
C10 C14 1.430(12)
C14 C13 1.390(12)
C13 C12 1.376(12)
C13 C21 1.434(13)
C21 C16 1.377(13)
C21 C20 1.406(13)
C16 C17 1.384(13)
C17 C18 1.380(14)
C23 H20 0.9600
C23 H19 0.9600
C23 H34 0.9600
C11 H33 0.9300
C15 H29 0.9300
C5 C4 1.381(12)
C5 H25 0.9300
C4 C3 1.414(12)
C4 H24 0.9300
C3 H23 0.9300
C20 C19 1.413(12)
C20 H32 0.9300
C19 C18 1.382(13)
C19 H31 0.9300
C18 H30 0.9300

loop_
_geom_torsion_atom_site_label_1
_geom_torsion_atom_site_label_2
_geom_torsion_atom_site_label_3
_geom_torsion_atom_site_label_4
_geom_torsion
C23' O1' C17' C16' -46.5(15)
C23' O1' C17' C18' 133.6(10)
O1' C17' C16' C21' -178.5(10)
C18' C17' C16' C21' 1.5(16)
O1' C17' C16' O2' -1.4(18)
C18' C17' C16' O2' 178.6(9)
C12' O2' C16' C17' 179.6(10)
C12' O2' C16' C21' -2.9(10)
C17' C16' C21' C20' -1.2(16)
O2' C16' C21' C20' -178.7(8)
C17' C16' C21' C13' -179.4(10)
O2' C16' C21' C13' 3.1(11)
C16' C21' C13' C12' -2.0(11)
C20' C21' C13' C12' -179.8(11)
C16' C21' C13' C14' 177.9(11)
C20' C21' C13' C14' 0(2)
C15' N2' C14' C13' 172.8(9)
C15' N2' C14' C10' -2.8(14)
C12' C13' C14' N2' -175.5(9)
C21' C13' C14' N2' 4.6(18)
C12' C13' C14' C10' 0.5(13)
C21' C13' C14' C10' -179.5(11)
N2' C14' C10' C11' 171.6(9)
C13' C14' C10' C11' -4.2(14)
N2' C14' C10' C9' -4.3(14)
C13' C14' C10' C9' 180.0(9)
C15' N3' C9' C10' -10.7(14)
C15' N3' C9' C7' 171.6(8)
C14' C10' C9' N3' 11.3(14)
C11' C10' C9' N3' -164.4(9)
C14' C10' C9' C7' -171.3(9)
C11' C10' C9' C7' 13.0(15)
N3' C9' C7' C8' 25.9(14)
C10' C9' C7' C8' -151.7(10)
N3' C9' C7' C6' -151.9(10)
C10' C9' C7' C6' 30.6(16)
C8' C7' C6' C1' 2.4(10)
C9' C7' C6' C1' -179.4(10)
C8' C7' C6' C5' -173.1(10)
C9' C7' C6' C5' 5.0(19)
C5' C6' C1' C2' -1.0(14)
C7' C6' C1' C2' -177.6(9)
C5' C6' C1' O3' 175.7(7)
C7' C6' C1' O3' -0.8(10)
C8' O3' C1' C2' 175.8(9)
C8' O3' C1' C6' -1.2(10)
C22' O4' C2' C1' 178.5(9)
C22' O4' C2' C3' -3.3(13)
C6' C1' C2' O4' 178.4(8)
O3' C1' C2' O4' 2.0(14)
C6' C1' C2' C3' 0.0(14)
O3' C1' C2' C3' -176.4(8)
C11' N1' C12' C13' -4.3(15)
C11' N1' C12' O2' 179.8(8)
C14' C13' C12' N1' 4.2(15)
C21' C13' C12' N1' -175.9(10)
C14' C13' C12' O2' -179.7(8)
C21' C13' C12' O2' 0.2(11)
C16' O2' C12' N1' 178.2(9)
C16' O2' C12' C13' 1.6(10)
C12' N1' C11' C10' 0.0(14)
C14' C10' C11' N1' 4.2(14)
C9' C10' C11' N1' 179.8(9)
C14' N2' C15' N3' 3.6(15)
C9' N3' C15' N2' 3.3(16)
C1' C6' C5' C4' 1.2(12)
C7' C6' C5' C4' 176.4(10)
C6' C5' C4' C3' -0.6(14)
C5' C4' C3' C2' -0.4(14)
O4' C2' C3' C4' -177.6(8)
C1' C2' C3' C4' 0.7(13)
C1' O3' C8' N4' -176.4(8)
C1' O3' C8' C7' 3.0(10)
C9' C7' C8' N4' -2.5(17)
C6' C7' C8' N4' 175.7(10)
C9' C7' C8' O3' 178.2(9)
C6' C7' C8' O3' -3.5(11)
C16' C21' C20' C19' 0.7(15)
C13' C21' C20' C19' 178.3(11)
C21' C20' C19' C18' -0.7(16)
C16' C17' C18' C19' -1.4(15)
O1' C17' C18' C19' 178.6(9)
C20' C19' C18' C17' 1.0(16)
C22 O4 C2 C1 178.6(10)
C22 O4 C2 C3 -1.5(14)
O4 C2 C1 C6 -179.4(10)
C3 C2 C1 C6 0.7(17)
O4 C2 C1 O3 3.3(16)
C3 C2 C1 O3 -176.7(8)
C8 O3 C1 C2 177.1(10)
C8 O3 C1 C6 -0.6(11)
C2 C1 C6 C5 -2.2(17)
O3 C1 C6 C5 175.4(8)
C2 C1 C6 C7 -178.6(11)
O3 C1 C6 C7 -1.0(12)
C1 C6 C7 C8 2.2(11)
C5 C6 C7 C8 -173.2(11)
C1 C6 C7 C9 178.8(11)
C5 C6 C7 C9 3(2)
C15 N3 C9 C7 172.8(8)
C15 N3 C9 C10 -7.0(14)
C8 C7 C9 N3 27.2(14)
C6 C7 C9 N3 -149.0(11)
C8 C7 C9 C10 -153.0(9)
C6 C7 C9 C10 30.8(17)
N3 C9 C10 C11 -166.7(9)
C7 C9 C10 C11 13.5(15)
N3 C9 C10 C14 8.9(13)
C7 C9 C10 C14 -170.9(9)
C15 N2 C14 C13 171.6(9)
C15 N2 C14 C10 -4.8(14)
C11 C10 C14 N2 173.0(8)
C9 C10 C14 N2 -2.9(13)
C11 C10 C14 C13 -3.5(13)
C9 C10 C14 C13 -179.4(9)
N2 C14 C13 C12 -176.1(9)
C10 C14 C13 C12 0.4(13)
N2 C14 C13 C21 4.8(18)
C10 C14 C13 C21 -178.7(11)
C12 C13 C21 C16 -1.4(11)
C14 C13 C21 C16 177.8(11)
C12 C13 C21 C20 179.4(10)
C14 C13 C21 C20 -1(2)
C20 C21 C16 C17 1.0(15)
C13 C21 C16 C17 -178.3(9)
C20 C21 C16 O2 -178.5(8)
C13 C21 C16 O2 2.1(11)
C12 O2 C16 C21 -1.9(10)
C12 O2 C16 C17 178.5(9)
C23 O1 C17 C18 132.9(9)
C23 O1 C17 C16 -51.7(14)
C21 C16 C17 O1 -177.0(9)
O2 C16 C17 O1 2.5(16)
C21 C16 C17 C18 -1.6(15)
O2 C16 C17 C18 177.9(8)
C11 N1 C12 C13 -3.3(15)
C11 N1 C12 O2 179.3(8)
C14 C13 C12 N1 3.3(15)
C21 C13 C12 N1 -177.3(9)
C14 C13 C12 O2 -179.2(8)
C21 C13 C12 O2 0.2(11)
C16 O2 C12 N1 178.9(8)
C16 O2 C12 C13 1.0(10)
C12 N1 C11 C10 -0.5(13)
C9 C10 C11 N1 179.3(9)
C14 C10 C11 N1 3.7(14)
C14 N2 C15 N3 7.5(15)
C9 N3 C15 N2 -1.6(16)
C1 O3 C8 N4 -175.7(8)
C1 O3 C8 C7 2.2(11)
C9 C7 C8 N4 -2.6(18)
C6 C7 C8 N4 174.6(11)
C9 C7 C8 O3 -179.9(9)
C6 C7 C8 O3 -2.7(11)
C1 C6 C5 C4 1.7(14)
C7 C6 C5 C4 176.8(11)
C6 C5 C4 C3 0.1(15)
C1 C2 C3 C4 1.3(14)
O4 C2 C3 C4 -178.6(9)
C5 C4 C3 C2 -1.7(15)
C16 C21 C20 C19 0.4(13)
C13 C21 C20 C19 179.5(10)
C21 C20 C19 C18 -1.2(15)
O1 C17 C18 C19 176.6(9)
C16 C17 C18 C19 0.8(15)
C20 C19 C18 C17 0.6(16)
